data_4070985
loop_
_publ_author_name
'Morse, Paige M.'
'Shelby, Quinetta D.'
'Kim, Do Young'
'Girolami, Gregory S.'

_publ_section_title
;
 Ethylene Complexes of the Early Transition Metals: Crystal Structures of
 [HfEt4(C2H4)2&#x2212;] and the Negative-Oxidation-State Species
 [TaHEt(C2H4)33&#x2212;] and [WH(C2H4)43&#x2212;]
;
_journal_issue 5
_journal_name_full Organometallics
_journal_page_first 984
_journal_paper_doi 10.1021/om701189e
_journal_volume 27
_journal_year 2008
_chemical_formula_sum 'C22 H56 Hf Li2 N4'
_chemical_formula_weight 569.08
_chemical_name_systematic
; 
 ? 
;
_space_group_IT_number 61
_symmetry_cell_setting orthorhombic
_symmetry_space_group_name_Hall '-P 2ac 2ab'
_symmetry_space_group_name_H-M 'P b c a'
_atom_sites_solution_hydrogens geom
_atom_sites_solution_primary direct
_atom_sites_solution_secondary difmap
_audit_creation_method SHELXL-97
_cell_angle_alpha 90.00
_cell_angle_beta 90.00
_cell_angle_gamma 90.00
_cell_formula_units_Z 16
_cell_length_a 21.610(3)
_cell_length_b 17.342(2)
_cell_length_c 32.154(4)
_cell_measurement_reflns_used 1023
_cell_measurement_temperature 193(2)
_cell_measurement_theta_max 28.1
_cell_measurement_theta_min 1.63
_cell_volume 12050(3)
_computing_structure_refinement 'SHELXL-97 (Sheldrick, 1997)'
_computing_structure_solution 'SHELXS-97 (Sheldrick, 1990)'
_diffrn_ambient_temperature 193(2)
_diffrn_measured_fraction_theta_full 0.998
_diffrn_measured_fraction_theta_max 0.998
_diffrn_radiation_monochromator graphite
_diffrn_radiation_source 'fine-focus sealed tube'
_diffrn_radiation_type MoK\a
_diffrn_radiation_wavelength 0.71073
_diffrn_reflns_av_R_equivalents 0.0781
_diffrn_reflns_av_sigmaI/netI 0.0957
_diffrn_reflns_limit_h_max 28
_diffrn_reflns_limit_h_min -28
_diffrn_reflns_limit_k_max 22
_diffrn_reflns_limit_k_min -22
_diffrn_reflns_limit_l_max 42
_diffrn_reflns_limit_l_min -42
_diffrn_reflns_number 109674
_diffrn_reflns_theta_full 28.10
_diffrn_reflns_theta_max 28.10
_diffrn_reflns_theta_min 1.63
_exptl_absorpt_coefficient_mu 3.475
_exptl_absorpt_correction_T_max 0.675
_exptl_absorpt_correction_T_min 0.614
_exptl_absorpt_correction_type integration
_exptl_crystal_density_diffrn 1.255
_exptl_crystal_density_method 'not measured'
_exptl_crystal_F_000 4704
_exptl_crystal_size_max 0.32
_exptl_crystal_size_mid 0.32
_exptl_crystal_size_min 0.20
_refine_diff_density_max 1.201
_refine_diff_density_min -0.635
_refine_diff_density_rms 0.072
_refine_ls_extinction_method none
_refine_ls_goodness_of_fit_ref 0.714
_refine_ls_hydrogen_treatment mixed
_refine_ls_matrix_type full
_refine_ls_number_parameters 623
_refine_ls_number_reflns 14669
_refine_ls_number_restraints 148
_refine_ls_restrained_S_all 0.711
_refine_ls_R_factor_all 0.0683
_refine_ls_R_factor_gt 0.0242
_refine_ls_shift/su_max 0.005
_refine_ls_shift/su_mean 0.000
_refine_ls_structure_factor_coef Fsqd
_refine_ls_weighting_details 'calc w=1/[\s^2^(Fo^2^)+(0.0100P)^2^+0.0000P] where P=(Fo^2^+2Fc^2^)/3'
_refine_ls_weighting_scheme calc
_refine_ls_wR_factor_gt 0.0370
_refine_ls_wR_factor_ref 0.0391
_reflns_number_gt 7554
_reflns_number_total 14669
_reflns_threshold_expression >2sigma(I)
_cod_data_source_file om701189e-file003.cif
_cod_data_source_block g99oface
_cod_original_cell_volume 12051(3)
_cod_database_code 4070985

loop_
_symmetry_equiv_pos_as_xyz
'x, y, z'
'-x+1/2, -y, z+1/2'
'-x, y+1/2, -z+1/2'
'x+1/2, -y+1/2, -z'
'-x, -y, -z'
'x-1/2, y, -z-1/2'
'x, -y-1/2, z-1/2'
'-x-1/2, y-1/2, z'

loop_
_atom_site_label
_atom_site_type_symbol
_atom_site_fract_x
_atom_site_fract_y
_atom_site_fract_z
_atom_site_U_iso_or_equiv
_atom_site_adp_type
_atom_site_occupancy
_atom_site_symmetry_multiplicity
_atom_site_calc_flag
_atom_site_refinement_flags
Hf1 Hf 0.553700(5) 0.077155(8) 0.256666(3) 0.03882(4) Uani 1 1 d .
C11 C 0.57416(19) 0.1817(2) 0.21386(12) 0.0637(11) Uani 1 1 d D
H11A H 0.5385(9) 0.1995(18) 0.1988(8) 0.081(12) Uiso 1 1 d D
H11B H 0.6056(10) 0.1674(17) 0.1936(7) 0.069(12) Uiso 1 1 d D
C12 C 0.60164(18) 0.2499(2) 0.23636(12) 0.1000(15) Uani 1 1 d .
H12A H 0.5710 0.2712 0.2556 0.150 Uiso 1 1 calc R
H12B H 0.6135 0.2894 0.2161 0.150 Uiso 1 1 calc R
H12C H 0.6383 0.2333 0.2520 0.150 Uiso 1 1 calc R
C13 C 0.56985(16) 0.0061(2) 0.19457(11) 0.0532(10) Uani 1 1 d D
H13A H 0.5770(11) -0.0481(7) 0.2000(7) 0.030(8) Uiso 1 1 d D
H13B H 0.6049(9) 0.0164(16) 0.1768(7) 0.057(10) Uiso 1 1 d D
C14 C 0.50966(14) 0.0199(2) 0.17050(10) 0.0648(11) Uani 1 1 d .
H14A H 0.5039 0.0754 0.1661 0.097 Uiso 1 1 calc R
H14B H 0.4747 -0.0005 0.1865 0.097 Uiso 1 1 calc R
H14C H 0.5119 -0.0062 0.1435 0.097 Uiso 1 1 calc R
C15 C 0.46929(16) 0.1549(3) 0.27906(11) 0.0535(10) Uani 1 1 d D
H15A H 0.4507(12) 0.1355(16) 0.3044(6) 0.065(11) Uiso 1 1 d D
H15B H 0.4813(15) 0.2073(9) 0.2849(10) 0.096(15) Uiso 1 1 d D
C16 C 0.42309(14) 0.1500(2) 0.24347(10) 0.0779(12) Uani 1 1 d .
H16A H 0.4083 0.0968 0.2408 0.117 Uiso 1 1 calc R
H16B H 0.4432 0.1658 0.2175 0.117 Uiso 1 1 calc R
H16C H 0.3880 0.1841 0.2492 0.117 Uiso 1 1 calc R
C17 C 0.4920(2) -0.0246(3) 0.27490(15) 0.0751(12) Uani 1 1 d D
H17A H 0.4575(11) -0.0424(18) 0.2576(8) 0.092(13) Uiso 1 1 d D
H17B H 0.465(2) -0.005(3) 0.2969(12) 0.22(3) Uiso 1 1 d D
C18 C 0.5289(2) -0.0957(3) 0.28600(14) 0.1188(17) Uani 1 1 d .
H18A H 0.5518 -0.1135 0.2615 0.178 Uiso 1 1 calc R
H18B H 0.5008 -0.1365 0.2954 0.178 Uiso 1 1 calc R
H18C H 0.5581 -0.0833 0.3083 0.178 Uiso 1 1 calc R
C19 C 0.61024(17) 0.0970(3) 0.31496(12) 0.0574(11) Uani 1 1 d D
H19A H 0.6267(14) 0.1365(14) 0.3269(10) 0.088(15) Uiso 1 1 d D
H19B H 0.6038(13) 0.0737(16) 0.3380(6) 0.060(12) Uiso 1 1 d D
C20 C 0.64940(16) 0.0552(3) 0.28331(10) 0.0498(9) Uani 1 1 d D
H20A H 0.6612(15) 0.0095(10) 0.2906(9) 0.073(14) Uiso 1 1 d D
H20B H 0.6799(10) 0.0861(14) 0.2778(9) 0.059(12) Uiso 1 1 d D
Li1 Li 0.5253(2) 0.1500(3) 0.33693(15) 0.0445(13) Uiso 1 1 d .
N51 N 0.49090(12) 0.10625(17) 0.39415(7) 0.0540(8) Uani 1 1 d .
N52 N 0.52767(14) 0.25895(16) 0.36694(10) 0.0609(8) Uani 1 1 d .
C51 C 0.5226(2) 0.2370(3) 0.40998(13) 0.1026(16) Uani 1 1 d .
H51A H 0.5641 0.2218 0.4200 0.123 Uiso 1 1 calc R
H51B H 0.5096 0.2828 0.4262 0.123 Uiso 1 1 calc R
C52 C 0.4816(2) 0.1772(3) 0.41849(13) 0.1015(17) Uani 1 1 d .
H52A H 0.4390 0.1960 0.4135 0.122 Uiso 1 1 calc R
H52B H 0.4849 0.1642 0.4484 0.122 Uiso 1 1 calc R
C53 C 0.53517(15) 0.0552(2) 0.41380(10) 0.0860(13) Uani 1 1 d .
H53A H 0.5192 0.0387 0.4409 0.129 Uiso 1 1 calc R
H53B H 0.5745 0.0825 0.4177 0.129 Uiso 1 1 calc R
H53C H 0.5418 0.0099 0.3961 0.129 Uiso 1 1 calc R
C54 C 0.43191(13) 0.0657(2) 0.39077(10) 0.0734(11) Uani 1 1 d .
H54A H 0.4376 0.0183 0.3746 0.110 Uiso 1 1 calc R
H54B H 0.4017 0.0988 0.3768 0.110 Uiso 1 1 calc R
H54C H 0.4168 0.0526 0.4186 0.110 Uiso 1 1 calc R
C55 C 0.58508(18) 0.3022(2) 0.36176(14) 0.1206(18) Uani 1 1 d .
H55A H 0.5844 0.3478 0.3798 0.181 Uiso 1 1 calc R
H55B H 0.5891 0.3185 0.3327 0.181 Uiso 1 1 calc R
H55C H 0.6203 0.2695 0.3693 0.181 Uiso 1 1 calc R
C56 C 0.47566(17) 0.3079(2) 0.35517(12) 0.0960(15) Uani 1 1 d .
H56A H 0.4370 0.2788 0.3580 0.144 Uiso 1 1 calc R
H56B H 0.4806 0.3245 0.3262 0.144 Uiso 1 1 calc R
H56C H 0.4744 0.3532 0.3733 0.144 Uiso 1 1 calc R
Li2 Li 0.6637(2) 0.0006(3) 0.22286(15) 0.0464(14) Uiso 1 1 d .
N61 N 0.70878(13) -0.10824(17) 0.22212(9) 0.0615(8) Uani 1 1 d .
N62 N 0.74439(12) 0.04302(15) 0.19135(7) 0.0468(6) Uani 1 1 d .
C61 C 0.7640(2) -0.0943(3) 0.19759(17) 0.133(2) Uani 1 1 d .
H61A H 0.7969 -0.1289 0.2081 0.160 Uiso 1 1 calc R
H61B H 0.7550 -0.1100 0.1686 0.160 Uiso 1 1 calc R
C62 C 0.78758(18) -0.0204(3) 0.19655(15) 0.1098(17) Uani 1 1 d .
H62A H 0.8180 -0.0178 0.1736 0.132 Uiso 1 1 calc R
H62B H 0.8106 -0.0118 0.2228 0.132 Uiso 1 1 calc R
C63 C 0.72391(19) -0.1355(2) 0.26305(12) 0.1095(16) Uani 1 1 d .
H63A H 0.7435 -0.1863 0.2610 0.164 Uiso 1 1 calc R
H63B H 0.6860 -0.1396 0.2797 0.164 Uiso 1 1 calc R
H63C H 0.7525 -0.0993 0.2764 0.164 Uiso 1 1 calc R
C64 C 0.6738(2) -0.1678(2) 0.20082(14) 0.1205(19) Uani 1 1 d .
H64A H 0.7000 -0.2133 0.1968 0.181 Uiso 1 1 calc R
H64B H 0.6601 -0.1485 0.1737 0.181 Uiso 1 1 calc R
H64C H 0.6376 -0.1819 0.2176 0.181 Uiso 1 1 calc R
C65 C 0.77064(16) 0.1121(2) 0.20981(11) 0.0947(15) Uani 1 1 d .
H65A H 0.7802 0.1023 0.2391 0.142 Uiso 1 1 calc R
H65B H 0.7408 0.1544 0.2077 0.142 Uiso 1 1 calc R
H65C H 0.8087 0.1261 0.1950 0.142 Uiso 1 1 calc R
C66 C 0.73287(15) 0.0574(2) 0.14783(9) 0.0798(13) Uani 1 1 d .
H66A H 0.7722 0.0671 0.1336 0.120 Uiso 1 1 calc R
H66B H 0.7060 0.1026 0.1449 0.120 Uiso 1 1 calc R
H66C H 0.7126 0.0124 0.1354 0.120 Uiso 1 1 calc R
Hf2 Hf 0.253483(5) 0.193789(7) -0.009037(3) 0.03571(4) Uani 1 1 d .
C31 C 0.30407(17) 0.3001(2) 0.01553(13) 0.0651(10) Uani 1 1 d D
H31A H 0.2981(16) 0.291(2) 0.0448(4) 0.111(16) Uiso 1 1 d D
H31B H 0.2791(11) 0.3432(12) 0.0068(9) 0.066(11) Uiso 1 1 d D
C32 C 0.36873(16) 0.3253(2) 0.01793(12) 0.0921(14) Uani 1 1 d .
H32A H 0.3942 0.2835 0.0292 0.138 Uiso 1 1 calc R
H32B H 0.3717 0.3705 0.0361 0.138 Uiso 1 1 calc R
H32C H 0.3835 0.3388 -0.0100 0.138 Uiso 1 1 calc R
C33 C 0.23589(15) 0.2678(2) -0.07006(11) 0.0476(9) Uani 1 1 d D
H33A H 0.2237(11) 0.3205(7) -0.0658(8) 0.034(9) Uiso 1 1 d D
H33B H 0.2066(10) 0.2512(15) -0.0910(6) 0.054(10) Uiso 1 1 d D
C34 C 0.30044(14) 0.2643(2) -0.08968(10) 0.0740(12) Uani 1 1 d .
H34A H 0.3098 0.2110 -0.0977 0.111 Uiso 1 1 calc R
H34B H 0.3312 0.2823 -0.0695 0.111 Uiso 1 1 calc R
H34C H 0.3016 0.2973 -0.1144 0.111 Uiso 1 1 calc R
C35 C 0.24200(18) 0.0925(2) -0.05467(11) 0.0574(9) Uani 1 1 d D
H35A H 0.2066(9) 0.095(2) -0.0728(8) 0.084(12) Uiso 1 1 d D
H35B H 0.2751(10) 0.092(2) -0.0747(8) 0.085(12) Uiso 1 1 d D
C36 C 0.22845(18) 0.0138(2) -0.03688(11) 0.0898(14) Uani 1 1 d .
H36A H 0.2656 -0.0062 -0.0231 0.135 Uiso 1 1 calc R
H36B H 0.2163 -0.0212 -0.0594 0.135 Uiso 1 1 calc R
H36C H 0.1947 0.0178 -0.0166 0.135 Uiso 1 1 calc R
C37 C 0.34100(15) 0.1236(2) 0.01488(11) 0.0473(9) Uani 1 1 d D
H37A H 0.3356(13) 0.0691(7) 0.0204(9) 0.066(11) Uiso 1 1 d D
H37B H 0.3591(10) 0.1418(14) 0.0406(5) 0.044(9) Uiso 1 1 d D
C38 C 0.38953(13) 0.1286(2) -0.01981(9) 0.0630(10) Uani 1 1 d .
H38A H 0.4009 0.1826 -0.0244 0.094 Uiso 1 1 calc R
H38B H 0.3724 0.1070 -0.0455 0.094 Uiso 1 1 calc R
H38C H 0.4264 0.0992 -0.0117 0.094 Uiso 1 1 calc R
C39 C 0.19199(16) 0.1598(3) 0.04544(12) 0.0482(9) Uani 1 1 d D
H39A H 0.1923(13) 0.1675(17) 0.0720(4) 0.061(12) Uiso 1 1 d D
H39B H 0.1801(13) 0.1129(9) 0.0419(9) 0.050(12) Uiso 1 1 d D
C40 C 0.15807(16) 0.2156(3) 0.01781(11) 0.0491(9) Uani 1 1 d D
H40B H 0.1239(9) 0.1939(17) 0.0104(9) 0.070(12) Uiso 1 1 d D
H40A H 0.1546(18) 0.2614(11) 0.0284(11) 0.119(19) Uiso 1 1 d D
Li3 Li 0.2780(2) 0.1143(3) 0.06936(15) 0.0451(14) Uiso 1 1 d .
N71 N 0.27329(14) 0.00363(17) 0.09957(8) 0.0617(8) Uani 1 1 d .
N72 N 0.30914(12) 0.1573(2) 0.12789(8) 0.0638(9) Uani 1 1 d .
C71 C 0.2987(3) 0.0212(3) 0.13993(13) 0.157(3) Uani 1 1 d .
H71A H 0.2702 -0.0021 0.1605 0.189 Uiso 1 1 calc R
H71B H 0.3381 -0.0077 0.1420 0.189 Uiso 1 1 calc R
C72 C 0.3100(3) 0.0885(4) 0.15282(14) 0.160(3) Uani 1 1 d .
H72A H 0.3518 0.0862 0.1655 0.193 Uiso 1 1 calc R
H72B H 0.2808 0.0979 0.1760 0.193 Uiso 1 1 calc R
C73 C 0.26690(18) 0.2139(3) 0.14607(13) 0.133(2) Uani 1 1 d .
H73A H 0.2257 0.1910 0.1491 0.200 Uiso 1 1 calc R
H73B H 0.2643 0.2591 0.1278 0.200 Uiso 1 1 calc R
H73C H 0.2824 0.2297 0.1734 0.200 Uiso 1 1 calc R
C74 C 0.37006(15) 0.1924(3) 0.12594(10) 0.0980(15) Uani 1 1 d .
H74A H 0.3828 0.2083 0.1539 0.147 Uiso 1 1 calc R
H74B H 0.3686 0.2377 0.1077 0.147 Uiso 1 1 calc R
H74C H 0.3998 0.1551 0.1149 0.147 Uiso 1 1 calc R
C75 C 0.21079(18) -0.0241(2) 0.10224(13) 0.1026(16) Uani 1 1 d .
H75A H 0.2099 -0.0718 0.1186 0.154 Uiso 1 1 calc R
H75B H 0.1950 -0.0343 0.0742 0.154 Uiso 1 1 calc R
H75C H 0.1848 0.0149 0.1158 0.154 Uiso 1 1 calc R
C76 C 0.31068(16) -0.0559(2) 0.07973(11) 0.0825(12) Uani 1 1 d .
H76A H 0.3093 -0.1030 0.0965 0.124 Uiso 1 1 calc R
H76B H 0.3536 -0.0381 0.0774 0.124 Uiso 1 1 calc R
H76C H 0.2943 -0.0666 0.0519 0.124 Uiso 1 1 calc R
Li4 Li 0.1411(2) 0.2594(3) -0.04583(15) 0.0450(14) Uiso 1 1 d .
N81 N 0.08324(11) 0.35704(15) -0.04607(8) 0.0438(7) Uani 1 1 d .
N82 N 0.07279(11) 0.20277(16) -0.08260(8) 0.0505(7) Uani 1 1 d .
C81 C 0.02395(15) 0.3224(2) -0.05757(11) 0.0677(12) Uani 1 1 d .
H81A H -0.0050 0.3636 -0.0662 0.081 Uiso 1 1 calc R
H81B H 0.0061 0.2964 -0.0329 0.081 Uiso 1 1 calc R
C82 C 0.03000(15) 0.2649(2) -0.09231(11) 0.0711(12) Uani 1 1 d .
H82A H -0.0112 0.2426 -0.0984 0.085 Uiso 1 1 calc R
H82B H 0.0445 0.2918 -0.1177 0.085 Uiso 1 1 calc R
C83 C 0.10332(16) 0.4138(2) -0.07684(10) 0.0796(12) Uani 1 1 d .
H83A H 0.0718 0.4541 -0.0795 0.119 Uiso 1 1 calc R
H83B H 0.1091 0.3883 -0.1038 0.119 Uiso 1 1 calc R
H83C H 0.1425 0.4369 -0.0679 0.119 Uiso 1 1 calc R
C84 C 0.07643(14) 0.3966(2) -0.00619(10) 0.0659(10) Uani 1 1 d .
H84A H 0.1157 0.4213 0.0013 0.099 Uiso 1 1 calc R
H84B H 0.0650 0.3592 0.0153 0.099 Uiso 1 1 calc R
H84C H 0.0440 0.4359 -0.0084 0.099 Uiso 1 1 calc R
C85 C 0.09448(15) 0.1674(2) -0.12147(10) 0.0710(12) Uani 1 1 d .
H85A H 0.0591 0.1466 -0.1368 0.106 Uiso 1 1 calc R
H85B H 0.1235 0.1256 -0.1150 0.106 Uiso 1 1 calc R
H85C H 0.1154 0.2064 -0.1385 0.106 Uiso 1 1 calc R
C86 C 0.04211(16) 0.1440(2) -0.05709(11) 0.0809(12) Uani 1 1 d .
H86A H 0.0253 0.1680 -0.0319 0.121 Uiso 1 1 calc R
H86B H 0.0721 0.1042 -0.0493 0.121 Uiso 1 1 calc R
H86C H 0.0084 0.1204 -0.0730 0.121 Uiso 1 1 calc R

loop_
_atom_site_aniso_label
_atom_site_aniso_U_11
_atom_site_aniso_U_22
_atom_site_aniso_U_33
_atom_site_aniso_U_23
_atom_site_aniso_U_13
_atom_site_aniso_U_12
Hf1 0.03051(6) 0.05516(8) 0.03080(6) -0.00232(7) -0.00212(6) -0.00353(7)
C11 0.061(3) 0.069(3) 0.061(3) 0.014(2) -0.008(2) -0.004(2)
C12 0.106(3) 0.092(3) 0.102(3) 0.015(3) -0.016(3) -0.049(3)
C13 0.046(2) 0.069(3) 0.045(2) -0.010(2) -0.0061(18) 0.004(2)
C14 0.049(2) 0.081(3) 0.064(3) -0.017(2) -0.0057(18) 0.005(2)
C15 0.041(2) 0.081(3) 0.039(2) -0.009(2) -0.0116(18) 0.002(2)
C16 0.044(2) 0.143(4) 0.047(2) -0.015(2) -0.0089(18) 0.013(2)
C17 0.067(3) 0.076(4) 0.083(3) -0.001(3) 0.008(3) -0.011(3)
C18 0.121(4) 0.091(4) 0.145(4) 0.017(3) 0.052(3) -0.018(3)
C19 0.041(2) 0.094(4) 0.037(2) -0.017(2) -0.0031(18) 0.011(2)
C20 0.038(2) 0.072(3) 0.039(2) -0.003(2) -0.0011(16) 0.005(2)
N51 0.0492(18) 0.072(2) 0.0404(16) -0.0048(16) 0.0043(14) -0.0105(16)
N52 0.063(2) 0.047(2) 0.073(2) -0.0164(16) -0.0240(17) 0.0108(17)
C51 0.151(5) 0.092(4) 0.065(3) -0.034(3) -0.030(3) 0.037(3)
C52 0.112(4) 0.130(5) 0.063(3) -0.039(3) 0.029(3) -0.025(3)
C53 0.055(2) 0.132(4) 0.071(3) 0.040(3) 0.0004(19) -0.003(3)
C54 0.051(2) 0.101(3) 0.068(2) 0.010(2) 0.0088(17) -0.008(2)
C55 0.089(3) 0.092(4) 0.181(5) -0.064(4) -0.016(3) -0.020(3)
C56 0.103(3) 0.067(3) 0.118(4) -0.026(3) -0.047(3) 0.039(3)
N61 0.063(2) 0.053(2) 0.068(2) 0.0014(17) 0.0077(16) 0.0136(16)
N62 0.0381(15) 0.0570(19) 0.0452(16) 0.0028(13) 0.0022(13) -0.0013(16)
C61 0.095(4) 0.084(4) 0.220(6) 0.037(4) 0.079(4) 0.048(3)
C62 0.057(3) 0.120(4) 0.153(5) 0.041(4) 0.033(3) 0.019(3)
C63 0.143(4) 0.113(4) 0.072(3) 0.024(3) -0.002(3) 0.068(3)
C64 0.157(5) 0.057(3) 0.147(5) -0.030(3) -0.024(4) 0.031(3)
C65 0.077(3) 0.124(4) 0.084(3) -0.019(3) 0.015(2) -0.050(3)
C66 0.068(3) 0.128(4) 0.044(2) 0.012(2) 0.0021(17) -0.010(3)
Hf2 0.02691(6) 0.05031(8) 0.02993(6) 0.00256(6) 0.00145(6) 0.00228(8)
C31 0.053(2) 0.064(3) 0.078(3) 0.011(3) -0.008(2) 0.000(2)
C32 0.069(3) 0.098(4) 0.109(4) -0.031(3) 0.011(3) -0.019(2)
C33 0.034(2) 0.059(3) 0.050(2) 0.0049(19) 0.0022(17) 0.0038(19)
C34 0.045(2) 0.095(3) 0.082(3) 0.026(2) 0.013(2) 0.008(2)
C35 0.063(3) 0.065(3) 0.044(2) -0.0035(19) -0.008(2) 0.004(2)
C36 0.140(4) 0.067(3) 0.063(3) -0.010(2) 0.014(3) -0.017(3)
C37 0.039(2) 0.063(3) 0.041(2) 0.003(2) 0.0012(17) 0.0072(19)
C38 0.049(2) 0.087(3) 0.053(2) 0.002(2) 0.0066(17) 0.004(2)
C39 0.040(2) 0.064(3) 0.041(3) 0.008(2) 0.0050(18) 0.010(2)
C40 0.036(2) 0.074(3) 0.037(2) 0.013(2) 0.0040(16) 0.008(2)
N71 0.079(2) 0.062(2) 0.0436(19) 0.0083(15) 0.0092(16) 0.0251(17)
N72 0.0484(19) 0.105(3) 0.0378(18) -0.0002(18) 0.0010(14) -0.0265(18)
C71 0.322(9) 0.104(5) 0.046(3) 0.007(3) -0.062(4) 0.024(5)
C72 0.242(7) 0.186(7) 0.054(3) 0.041(4) -0.077(4) -0.118(6)
C73 0.090(4) 0.220(6) 0.090(3) -0.097(4) 0.009(3) -0.017(4)
C74 0.059(2) 0.185(5) 0.050(2) -0.001(3) -0.0076(19) -0.055(3)
C75 0.095(4) 0.081(3) 0.132(4) 0.036(3) 0.059(3) 0.031(3)
C76 0.082(3) 0.079(3) 0.086(3) 0.020(2) 0.019(2) 0.031(3)
N81 0.0347(15) 0.0550(19) 0.0417(17) 0.0022(15) -0.0030(12) 0.0023(14)
N82 0.0398(16) 0.057(2) 0.0549(18) -0.0025(16) -0.0095(13) 0.0028(16)
C81 0.038(2) 0.081(3) 0.084(3) -0.014(2) -0.013(2) 0.014(2)
C82 0.039(2) 0.092(3) 0.083(3) -0.017(2) -0.028(2) 0.012(2)
C83 0.085(3) 0.082(3) 0.072(3) 0.022(2) 0.013(2) 0.013(2)
C84 0.068(2) 0.073(3) 0.057(2) -0.006(2) -0.0037(18) 0.003(2)
C85 0.070(3) 0.093(3) 0.050(2) -0.020(2) -0.015(2) 0.011(2)
C86 0.068(3) 0.089(3) 0.085(3) -0.004(3) -0.006(2) -0.028(2)

loop_
_atom_type_symbol
_atom_type_description
_atom_type_scat_dispersion_real
_atom_type_scat_dispersion_imag
_atom_type_scat_source
C C 0.0033 0.0016 'International Tables Vol C Tables 4.2.6.8 and 6.1.1.4'
H H 0.0000 0.0000 'International Tables Vol C Tables 4.2.6.8 and 6.1.1.4'
Li Li -0.0003 0.0001 'International Tables Vol C Tables 4.2.6.8 and 6.1.1.4'
N N 0.0061 0.0033 'International Tables Vol C Tables 4.2.6.8 and 6.1.1.4'
Hf Hf -0.5830 6.1852 'International Tables Vol C Tables 4.2.6.8 and 6.1.1.4'

loop_
_geom_angle_atom_site_label_1
_geom_angle_atom_site_label_2
_geom_angle_atom_site_label_3
_geom_angle
C19 Hf1 C20 38.87(12)
C19 Hf1 C17 102.67(18)
C20 Hf1 C17 107.74(17)
C19 Hf1 C11 105.66(17)
C20 Hf1 C11 100.44(15)
C17 Hf1 C11 150.03(16)
C19 Hf1 C13 134.15(13)
C20 Hf1 C13 95.55(12)
C17 Hf1 C13 84.31(16)
C11 Hf1 C13 83.00(15)
C19 Hf1 C15 94.43(12)
C20 Hf1 C15 132.75(12)
C17 Hf1 C15 85.02(17)
C11 Hf1 C15 83.26(15)
C13 Hf1 C15 131.43(12)
C19 Hf1 Li2 86.47(13)
C20 Hf1 Li2 47.60(13)
C17 Hf1 Li2 102.57(16)
C11 Hf1 Li2 88.83(15)
C13 Hf1 Li2 48.18(13)
C15 Hf1 Li2 171.99(15)
C19 Hf1 Li1 47.18(13)
C20 Hf1 Li1 86.04(13)
C17 Hf1 Li1 89.14(16)
C11 Hf1 Li1 103.01(15)
C13 Hf1 Li1 173.43(14)
C15 Hf1 Li1 47.97(13)
Li2 Hf1 Li1 133.63(14)
C12 C11 Hf1 113.8(3)
C12 C11 H11A 108(2)
Hf1 C11 H11A 113(2)
C12 C11 H11B 104.2(18)
Hf1 C11 H11B 109.4(19)
H11A C11 H11B 108(3)
C11 C12 H12A 109.5
C11 C12 H12B 109.5
H12A C12 H12B 109.5
C11 C12 H12C 109.5
H12A C12 H12C 109.5
H12B C12 H12C 109.5
C14 C13 Li2 170.8(3)
C14 C13 Hf1 102.7(2)
Li2 C13 Hf1 79.18(17)
C14 C13 H13A 112.3(15)
Li2 C13 H13A 74.8(14)
Hf1 C13 H13A 112.0(14)
C14 C13 H13B 109.7(17)
Li2 C13 H13B 62.4(16)
Hf1 C13 H13B 121.2(17)
H13A C13 H13B 99(2)
C13 C14 H14A 109.5
C13 C14 H14B 109.5
H14A C14 H14B 109.5
C13 C14 H14C 109.5
H14A C14 H14C 109.5
H14B C14 H14C 109.5
C16 C15 Li1 170.3(3)
C16 C15 Hf1 104.1(2)
Li1 C15 Hf1 79.29(17)
C16 C15 H15A 110.0(17)
Li1 C15 H15A 60.5(17)
Hf1 C15 H15A 112.0(18)
C16 C15 H15B 112(2)
Li1 C15 H15B 74(2)
Hf1 C15 H15B 113(2)
H15A C15 H15B 106(3)
C15 C16 H16A 109.5
C15 C16 H16B 109.5
H16A C16 H16B 109.5
C15 C16 H16C 109.5
H16A C16 H16C 109.5
H16B C16 H16C 109.5
C18 C17 Hf1 112.5(3)
C18 C17 H17A 106(2)
Hf1 C17 H17A 123(2)
C18 C17 H17B 115(3)
Hf1 C17 H17B 106(4)
H17A C17 H17B 94(3)
C17 C18 H18A 109.5
C17 C18 H18B 109.5
H18A C18 H18B 109.5
C17 C18 H18C 109.5
H18A C18 H18C 109.5
H18B C18 H18C 109.5
C20 C19 Li1 153.7(3)
C20 C19 Hf1 70.81(19)
Li1 C19 Hf1 82.95(18)
C20 C19 H19A 117(2)
Li1 C19 H19A 82(2)
Hf1 C19 H19A 135(3)
C20 C19 H19B 117(2)
Li1 C19 H19B 77(2)
Hf1 C19 H19B 124(2)
H19A C19 H19B 93(3)
C19 C20 Li2 152.6(3)
C19 C20 Hf1 70.33(19)
Li2 C20 Hf1 82.26(17)
C19 C20 H20A 115(2)
Li2 C20 H20A 79(2)
Hf1 C20 H20A 122(2)
C19 C20 H20B 106(2)
Li2 C20 H20B 89(2)
Hf1 C20 H20B 121(2)
H20A C20 H20B 113(3)
N52 Li1 N51 86.1(2)
N52 Li1 C19 120.3(3)
N51 Li1 C19 115.2(3)
N52 Li1 C15 111.1(3)
N51 Li1 C15 123.3(3)
C19 Li1 C15 101.8(2)
N52 Li1 Hf1 141.0(2)
N51 Li1 Hf1 132.9(2)
C19 Li1 Hf1 49.87(14)
C15 Li1 Hf1 52.74(14)
N52 Li1 H15A 112.4(9)
N51 Li1 H15A 97.5(4)
C19 Li1 H15A 118.2(8)
C15 Li1 H15A 25.8(3)
Hf1 Li1 H15A 69.1(7)
N52 Li1 H15B 87.3(5)
N51 Li1 H15B 132.8(9)
C19 Li1 H15B 108.3(9)
C15 Li1 H15B 25.3(3)
Hf1 Li1 H15B 67.1(7)
H15A Li1 H15B 43.7(8)
N52 Li1 H19A 97.8(4)
N51 Li1 H19A 115.6(10)
C19 Li1 H19A 22.6(4)
C15 Li1 H19A 114.8(9)
Hf1 Li1 H19A 67.8(6)
H15A Li1 H19A 136.6(10)
H15B Li1 H19A 111.6(13)
N52 Li1 H19B 121.4(9)
N51 Li1 H19B 92.4(4)
C19 Li1 H19B 22.8(3)
C15 Li1 H19B 117.8(7)
Hf1 Li1 H19B 65.5(7)
H15A Li1 H19B 125.8(12)
H15B Li1 H19B 129.9(10)
H19A Li1 H19B 33.1(9)
C53 N51 C54 108.3(3)
C53 N51 C52 111.7(3)
C54 N51 C52 108.9(3)
C53 N51 Li1 111.4(2)
C54 N51 Li1 114.4(2)
C52 N51 Li1 102.1(3)
C51 N52 C56 110.1(3)
C51 N52 C55 108.1(3)
C56 N52 C55 109.0(3)
C51 N52 Li1 101.5(3)
C56 N52 Li1 112.4(3)
C55 N52 Li1 115.2(3)
C52 C51 N52 115.8(4)
C52 C51 H51A 108.3
N52 C51 H51A 108.3
C52 C51 H51B 108.3
N52 C51 H51B 108.3
H51A C51 H51B 107.4
C51 C52 N51 115.6(4)
C51 C52 H52A 108.4
N51 C52 H52A 108.4
C51 C52 H52B 108.4
N51 C52 H52B 108.4
H52A C52 H52B 107.4
N51 C53 H53A 109.5
N51 C53 H53B 109.5
H53A C53 H53B 109.5
N51 C53 H53C 109.5
H53A C53 H53C 109.5
H53B C53 H53C 109.5
N51 C54 H54A 109.5
N51 C54 H54B 109.5
H54A C54 H54B 109.5
N51 C54 H54C 109.5
H54A C54 H54C 109.5
H54B C54 H54C 109.5
N52 C55 H55A 109.5
N52 C55 H55B 109.5
H55A C55 H55B 109.5
N52 C55 H55C 109.5
H55A C55 H55C 109.5
H55B C55 H55C 109.5
N52 C56 H56A 109.5
N52 C56 H56B 109.5
H56A C56 H56B 109.5
N52 C56 H56C 109.5
H56A C56 H56C 109.5
H56B C56 H56C 109.5
N61 Li2 N62 85.8(2)
N61 Li2 C20 117.4(3)
N62 Li2 C20 112.7(3)
N61 Li2 C13 116.9(3)
N62 Li2 C13 122.2(3)
C20 Li2 C13 102.5(2)
N61 Li2 Hf1 141.1(2)
N62 Li2 Hf1 132.7(2)
C20 Li2 Hf1 50.14(13)
C13 Li2 Hf1 52.64(14)
N61 Li2 H13A 92.7(4)
N62 Li2 H13A 132.2(6)
C20 Li2 H13A 110.2(6)
C13 Li2 H13A 25.4(3)
Hf1 Li2 H13A 66.7(5)
N61 Li2 H13B 114.3(8)
N62 Li2 H13B 97.0(4)
C20 Li2 H13B 121.2(7)
C13 Li2 H13B 25.7(3)
Hf1 Li2 H13B 72.1(6)
H13A Li2 H13B 41.2(7)
N61 Li2 H20A 94.9(4)
N62 Li2 H20A 117.8(9)
C20 Li2 H20A 22.8(3)
C13 Li2 H20A 112.5(8)
Hf1 Li2 H20A 65.0(7)
H13A Li2 H20A 110.0(11)
H13B Li2 H20A 136.4(9)
N61 Li2 H20B 120.3(7)
N62 Li2 H20B 91.0(4)
C20 Li2 H20B 21.8(4)
C13 Li2 H20B 114.8(7)
Hf1 Li2 H20B 63.4(6)
H13A Li2 H20B 129.0(8)
H13B Li2 H20B 125.2(11)
H20A Li2 H20B 37.2(8)
C63 N61 C61 111.5(3)
C63 N61 C64 108.4(3)
C61 N61 C64 106.9(4)
C63 N61 Li2 112.8(3)
C61 N61 Li2 103.6(3)
C64 N61 Li2 113.5(3)
C66 N62 C65 108.7(3)
C66 N62 C62 110.7(3)
C65 N62 C62 109.1(3)
C66 N62 Li2 112.1(2)
C65 N62 Li2 114.0(2)
C62 N62 Li2 102.0(2)
C62 C61 N61 118.2(4)
C62 C61 H61A 107.8
N61 C61 H61A 107.8
C62 C61 H61B 107.8
N61 C61 H61B 107.8
H61A C61 H61B 107.1
C61 C62 N62 117.9(4)
C61 C62 H62A 107.8
N62 C62 H62A 107.8
C61 C62 H62B 107.8
N62 C62 H62B 107.8
H62A C62 H62B 107.2
N61 C63 H63A 109.5
N61 C63 H63B 109.5
H63A C63 H63B 109.5
N61 C63 H63C 109.5
H63A C63 H63C 109.5
H63B C63 H63C 109.5
N61 C64 H64A 109.5
N61 C64 H64B 109.5
H64A C64 H64B 109.5
N61 C64 H64C 109.5
H64A C64 H64C 109.5
H64B C64 H64C 109.5
N62 C65 H65A 109.5
N62 C65 H65B 109.5
H65A C65 H65B 109.5
N62 C65 H65C 109.5
H65A C65 H65C 109.5
H65B C65 H65C 109.5
N62 C66 H66A 109.5
N62 C66 H66B 109.5
H66A C66 H66B 109.5
N62 C66 H66C 109.5
H66A C66 H66C 109.5
H66B C66 H66C 109.5
C40 Hf2 C39 38.66(12)
C40 Hf2 C31 99.74(16)
C39 Hf2 C31 102.85(16)
C40 Hf2 C35 105.77(16)
C39 Hf2 C35 103.29(15)
C31 Hf2 C35 152.60(14)
C40 Hf2 C33 94.53(12)
C39 Hf2 C33 133.01(12)
C31 Hf2 C33 85.77(14)
C35 Hf2 C33 82.44(14)
C40 Hf2 C37 133.30(12)
C39 Hf2 C37 94.76(12)
C31 Hf2 C37 85.44(14)
C35 Hf2 C37 84.34(13)
C33 Hf2 C37 132.17(11)
C40 Hf2 Li3 85.13(13)
C39 Hf2 Li3 47.14(13)
C31 Hf2 Li3 89.75(14)
C35 Hf2 Li3 102.08(14)
C33 Hf2 Li3 175.40(14)
C37 Hf2 Li3 48.30(12)
C40 Hf2 Li4 48.35(13)
C39 Hf2 Li4 85.83(13)
C31 Hf2 Li4 102.87(14)
C35 Hf2 Li4 87.12(14)
C33 Hf2 Li4 47.49(12)
C37 Hf2 Li4 171.34(13)
Li3 Hf2 Li4 132.97(13)
C32 C31 Hf2 135.7(3)
C32 C31 H31A 97(2)
Hf2 C31 H31A 98(2)
C32 C31 H31B 108.5(18)
Hf2 C31 H31B 104.9(19)
H31A C31 H31B 110(3)
C31 C32 H32A 109.5
C31 C32 H32B 109.5
H32A C32 H32B 109.5
C31 C32 H32C 109.5
H32A C32 H32C 109.5
H32B C32 H32C 109.5
C34 C33 Li4 173.0(3)
C34 C33 Hf2 100.0(2)
Li4 C33 Hf2 79.67(17)
C34 C33 H33A 110.2(15)
Li4 C33 H33A 76.0(15)
Hf2 C33 H33A 116.1(16)
C34 C33 H33B 107.3(16)
Li4 C33 H33B 67.5(16)
Hf2 C33 H33B 121.2(17)
H33A C33 H33B 102(2)
C33 C34 H34A 109.5
C33 C34 H34B 109.5
H34A C34 H34B 109.5
C33 C34 H34C 109.5
H34A C34 H34C 109.5
H34B C34 H34C 109.5
C36 C35 Hf2 118.0(2)
C36 C35 H35A 97(2)
Hf2 C35 H35A 116(2)
C36 C35 H35B 113(2)
Hf2 C35 H35B 111(2)
H35A C35 H35B 101(3)
C35 C36 H36A 109.5
C35 C36 H36B 109.5
H36A C36 H36B 109.5
C35 C36 H36C 109.5
H36A C36 H36C 109.5
H36B C36 H36C 109.5
C38 C37 Li3 174.5(3)
C38 C37 Hf2 106.3(2)
Li3 C37 Hf2 78.78(16)
C38 C37 H37A 105.6(18)
Li3 C37 H37A 73.2(17)
Hf2 C37 H37A 117.5(18)
C38 C37 H37B 109.1(15)
Li3 C37 H37B 66.3(15)
Hf2 C37 H37B 115.5(16)
H37A C37 H37B 102(2)
C37 C38 H38A 109.5
C37 C38 H38B 109.5
H38A C38 H38B 109.5
C37 C38 H38C 109.5
H38A C38 H38C 109.5
H38B C38 H38C 109.5
C40 C39 Li3 149.8(3)
C40 C39 Hf2 70.33(19)
Li3 C39 Hf2 82.32(18)
C40 C39 H39A 119(2)
Li3 C39 H39A 72(2)
Hf2 C39 H39A 136(2)
C40 C39 H39B 113(2)
Li3 C39 H39B 88(2)
Hf2 C39 H39B 108(2)
H39A C39 H39B 106(3)
C39 C40 Li4 148.0(3)
C39 C40 Hf2 71.01(19)
Li4 C40 Hf2 81.73(17)
C39 C40 H40B 108(2)
Li4 C40 H40B 76(2)
Hf2 C40 H40B 127(2)
C39 C40 H40A 114(3)
Li4 C40 H40A 92(3)
Hf2 C40 H40A 112(3)
H40B C40 H40A 116(3)
N72 Li3 N71 85.9(2)
N72 Li3 C39 117.2(3)
N71 Li3 C39 116.4(3)
N72 Li3 C37 118.4(3)
N71 Li3 C37 116.7(3)
C39 Li3 C37 102.7(2)
N72 Li3 Hf2 130.8(2)
N71 Li3 Hf2 143.2(2)
C39 Li3 Hf2 50.54(14)
C37 Li3 Hf2 52.92(13)
N72 Li3 H37A 126.2(8)
N71 Li3 H37A 91.9(4)
C39 Li3 H37A 111.6(8)
C37 Li3 H37A 25.5(3)
Hf2 Li3 H37A 69.2(6)
N72 Li3 H37B 92.7(4)
N71 Li3 H37B 117.0(8)
C39 Li3 H37B 119.5(7)
C37 Li3 H37B 25.7(3)
Hf2 Li3 H37B 69.7(6)
H37A Li3 H37B 42.0(7)
N72 Li3 H39A 95.2(5)
N71 Li3 H39A 109.7(8)
C39 Li3 H39A 23.4(3)
C37 Li3 H39A 123.1(6)
Hf2 Li3 H39A 70.2(5)
H37A Li3 H39A 135.0(8)
H37B Li3 H39A 133.0(11)
N72 Li3 H39B 129.4(7)
N71 Li3 H39B 96.9(5)
C39 Li3 H39B 22.0(4)
C37 Li3 H39B 105.2(7)
Hf2 Li3 H39B 60.3(6)
H37A Li3 H39B 104.3(10)
H37B Li3 H39B 128.3(8)
H39A Li3 H39B 36.4(8)
C75 N71 C71 112.0(4)
C75 N71 C76 108.1(3)
C71 N71 C76 109.5(3)
C75 N71 Li3 111.7(3)
C71 N71 Li3 101.5(3)
C76 N71 Li3 114.0(2)
C72 N72 C74 111.1(4)
C72 N72 C73 110.1(4)
C74 N72 C73 107.5(3)
C72 N72 Li3 101.9(3)
C74 N72 Li3 113.2(2)
C73 N72 Li3 113.0(3)
C72 C71 N71 124.4(5)
C72 C71 H71A 106.2
N71 C71 H71A 106.2
C72 C71 H71B 106.2
N71 C71 H71B 106.2
H71A C71 H71B 106.4
C71 C72 N72 125.5(4)
C71 C72 H72A 105.9
N72 C72 H72A 105.9
C71 C72 H72B 105.9
N72 C72 H72B 105.9
H72A C72 H72B 106.3
N72 C73 H73A 109.5
N72 C73 H73B 109.5
H73A C73 H73B 109.5
N72 C73 H73C 109.5
H73A C73 H73C 109.5
H73B C73 H73C 109.5
N72 C74 H74A 109.5
N72 C74 H74B 109.5
H74A C74 H74B 109.5
N72 C74 H74C 109.5
H74A C74 H74C 109.5
H74B C74 H74C 109.5
N71 C75 H75A 109.5
N71 C75 H75B 109.5
H75A C75 H75B 109.5
N71 C75 H75C 109.5
H75A C75 H75C 109.5
H75B C75 H75C 109.5
N71 C76 H76A 109.5
N71 C76 H76B 109.5
H76A C76 H76B 109.5
N71 C76 H76C 109.5
H76A C76 H76C 109.5
H76B C76 H76C 109.5
N81 Li4 N82 87.6(2)
N81 Li4 C33 120.0(3)
N82 Li4 C33 118.7(3)
N81 Li4 C40 112.2(3)
N82 Li4 C40 118.0(3)
C33 Li4 C40 101.3(2)
N81 Li4 C81 31.08(12)
N82 Li4 C81 58.38(15)
C33 Li4 C81 140.8(2)
C40 Li4 C81 114.3(2)
N81 Li4 Hf2 143.7(2)
N82 Li4 Hf2 128.2(2)
C33 Li4 Hf2 52.83(14)
C40 Li4 Hf2 49.92(13)
C81 Li4 Hf2 163.9(2)
N81 Li4 H33A 95.4(4)
N82 Li4 H33A 129.0(7)
C33 Li4 H33A 25.4(3)
C40 Li4 H33A 107.7(7)
C81 Li4 H33A 121.1(5)
Hf2 Li4 H33A 68.1(5)
N81 Li4 H33B 117.9(8)
N82 Li4 H33B 93.1(4)
C33 Li4 H33B 26.1(3)
C40 Li4 H33B 121.3(6)
C81 Li4 H33B 124.4(6)
Hf2 Li4 H33B 71.6(6)
H33A Li4 H33B 41.5(7)
N81 Li4 H40B 108.9(8)
N82 Li4 H40B 95.9(4)
C33 Li4 H40B 119.4(6)
C40 Li4 H40B 22.7(3)
C81 Li4 H40B 99.4(7)
Hf2 Li4 H40B 66.6(6)
H33A Li4 H40B 130.0(8)
H33B Li4 H40B 132.7(11)
C83 N81 C84 107.9(3)
C83 N81 C81 111.5(3)
C84 N81 C81 109.1(2)
C83 N81 Li4 111.6(2)
C84 N81 Li4 115.7(2)
C81 N81 Li4 101.0(2)
C82 N82 C86 110.4(3)
C82 N82 C85 109.2(3)
C86 N82 C85 109.2(3)
C82 N82 Li4 102.6(2)
C86 N82 Li4 108.9(2)
C85 N82 Li4 116.3(2)
N81 C81 C82 112.6(3)
N81 C81 Li4 47.95(17)
C82 C81 Li4 76.2(2)
N81 C81 H81A 109.1
C82 C81 H81A 109.1
Li4 C81 H81A 153.7
N81 C81 H81B 109.1
C82 C81 H81B 109.1
Li4 C81 H81B 93.9
H81A C81 H81B 107.8
N82 C82 C81 112.8(3)
N82 C82 H82A 109.0
C81 C82 H82A 109.0
N82 C82 H82B 109.0
C81 C82 H82B 109.0
H82A C82 H82B 107.8
N81 C83 H83A 109.5
N81 C83 H83B 109.5
H83A C83 H83B 109.5
N81 C83 H83C 109.5
H83A C83 H83C 109.5
H83B C83 H83C 109.5
N81 C84 H84A 109.5
N81 C84 H84B 109.5
H84A C84 H84B 109.5
N81 C84 H84C 109.5
H84A C84 H84C 109.5
H84B C84 H84C 109.5
N82 C85 H85A 109.5
N82 C85 H85B 109.5
H85A C85 H85B 109.5
N82 C85 H85C 109.5
H85A C85 H85C 109.5
H85B C85 H85C 109.5
N82 C86 H86A 109.5
N82 C86 H86B 109.5
H86A C86 H86B 109.5
N82 C86 H86C 109.5
H86A C86 H86C 109.5
H86B C86 H86C 109.5

loop_
_geom_bond_atom_site_label_1
_geom_bond_atom_site_label_2
_geom_bond_distance
Hf1 C19 2.264(4)
Hf1 C20 2.271(3)
Hf1 C17 2.288(4)
Hf1 C11 2.318(4)
Hf1 C13 2.372(3)
Hf1 C15 2.380(4)
Hf1 Li2 2.931(5)
Hf1 Li1 2.938(5)
C11 C12 1.509(5)
C11 H11A 0.962(9)
C11 H11B 0.974(9)
C12 H12A 0.9800
C12 H12B 0.9800
C12 H12C 0.9800
C13 C14 1.532(4)
C13 Li2 2.224(6)
C13 H13A 0.968(9)
C13 H13B 0.965(9)
C14 H14A 0.9800
C14 H14B 0.9800
C14 H14C 0.9800
C15 C16 1.521(4)
C15 Li1 2.221(6)
C15 H15A 0.969(9)
C15 H15B 0.964(10)
C16 H16A 0.9800
C16 H16B 0.9800
C16 H16C 0.9800
C17 C18 1.511(6)
C17 H17A 0.980(10)
C17 H17B 0.970(10)
C18 H18A 0.9800
C18 H18B 0.9800
C18 H18C 0.9800
C19 C20 1.509(5)
C19 Li1 2.172(6)
C19 H19A 0.862(11)
C19 H19B 0.855(11)
C20 Li2 2.184(6)
C20 H20A 0.864(11)
C20 H20B 0.867(11)
Li1 N52 2.122(6)
Li1 N51 2.125(5)
Li1 H15A 1.94(3)
Li1 H15B 2.17(3)
Li1 H19A 2.23(3)
Li1 H19B 2.15(3)
N51 C53 1.449(4)
N51 C54 1.460(3)
N51 C52 1.472(4)
N52 C51 1.440(5)
N52 C56 1.459(4)
N52 C55 1.460(4)
C51 C52 1.390(5)
C51 H51A 0.9900
C51 H51B 0.9900
C52 H52A 0.9900
C52 H52B 0.9900
C53 H53A 0.9800
C53 H53B 0.9800
C53 H53C 0.9800
C54 H54A 0.9800
C54 H54B 0.9800
C54 H54C 0.9800
C55 H55A 0.9800
C55 H55B 0.9800
C55 H55C 0.9800
C56 H56A 0.9800
C56 H56B 0.9800
C56 H56C 0.9800
Li2 N61 2.124(6)
Li2 N62 2.148(6)
Li2 H13A 2.18(2)
Li2 H13B 1.97(3)
Li2 H20A 2.18(3)
Li2 H20B 2.33(3)
N61 C63 1.436(4)
N61 C61 1.450(4)
N61 C64 1.453(4)
N62 C66 1.443(3)
N62 C65 1.452(4)
N62 C62 1.452(4)
C61 C62 1.379(6)
C61 H61A 0.9900
C61 H61B 0.9900
C62 H62A 0.9900
C62 H62B 0.9900
C63 H63A 0.9800
C63 H63B 0.9800
C63 H63C 0.9800
C64 H64A 0.9800
C64 H64B 0.9800
C64 H64C 0.9800
C65 H65A 0.9800
C65 H65B 0.9800
C65 H65C 0.9800
C66 H66A 0.9800
C66 H66B 0.9800
C66 H66C 0.9800
Hf2 C40 2.267(3)
Hf2 C39 2.276(4)
Hf2 C31 2.284(4)
Hf2 C35 2.302(3)
Hf2 C33 2.375(3)
Hf2 C37 2.377(3)
Hf2 Li3 2.922(5)
Hf2 Li4 2.932(5)
C31 C32 1.466(5)
C31 H31A 0.965(9)
C31 H31B 0.964(9)
C32 H32A 0.9800
C32 H32B 0.9800
C32 H32C 0.9800
C33 C34 1.532(4)
C33 Li4 2.197(6)
C33 H33A 0.961(9)
C33 H33B 0.967(9)
C34 H34A 0.9800
C34 H34B 0.9800
C34 H34C 0.9800
C35 C36 1.508(5)
C35 H35A 0.962(9)
C35 H35B 0.962(9)
C36 H36A 0.9800
C36 H36B 0.9800
C36 H36C 0.9800
C37 C38 1.534(4)
C37 Li3 2.224(6)
C37 H37A 0.969(9)
C37 H37B 0.967(9)
C38 H38A 0.9800
C38 H38B 0.9800
C38 H38C 0.9800
C39 C40 1.504(5)
C39 Li3 2.161(6)
C39 H39A 0.863(11)
C39 H39B 0.861(11)
C40 Li4 2.214(6)
C40 H40B 0.863(11)
C40 H40A 0.867(11)
Li3 N72 2.133(6)
Li3 N71 2.153(6)
Li3 H37A 2.15(3)
Li3 H37B 2.04(2)
Li3 H39A 2.07(3)
Li3 H39B 2.29(3)
N71 C75 1.436(4)
N71 C71 1.442(5)
N71 C76 1.458(4)
N72 C72 1.438(5)
N72 C74 1.452(4)
N72 C73 1.463(5)
C71 C72 1.262(6)
C71 H71A 0.9900
C71 H71B 0.9900
C72 H72A 0.9900
C72 H72B 0.9900
C73 H73A 0.9800
C73 H73B 0.9800
C73 H73C 0.9800
C74 H74A 0.9800
C74 H74B 0.9800
C74 H74C 0.9800
C75 H75A 0.9800
C75 H75B 0.9800
C75 H75C 0.9800
C76 H76A 0.9800
C76 H76B 0.9800
C76 H76C 0.9800
Li4 N81 2.104(6)
Li4 N82 2.130(5)
Li4 C81 2.782(6)
Li4 H33A 2.17(2)
Li4 H33B 2.03(3)
Li4 H40B 2.17(3)
N81 C83 1.461(4)
N81 C84 1.462(3)
N81 C81 1.463(4)
N82 C82 1.453(4)
N82 C86 1.467(4)
N82 C85 1.469(3)
C81 C82 1.503(4)
C81 H81A 0.9900
C81 H81B 0.9900
C82 H82A 0.9900
C82 H82B 0.9900
C83 H83A 0.9800
C83 H83B 0.9800
C83 H83C 0.9800
C84 H84A 0.9800
C84 H84B 0.9800
C84 H84C 0.9800
C85 H85A 0.9800
C85 H85B 0.9800
C85 H85C 0.9800
C86 H86A 0.9800
C86 H86B 0.9800
C86 H86C 0.9800
